data_7156791
loop_
_publ_author_name
'Chinta, Bhavani Shankar'
'Gandhi, Soniya'
'Baire, Beeraiah'

_publ_section_title
;
 Acid catalysed rearrangement of isobenzofurans to angularly fused
 phthalides.
;
_journal_issue 19
_journal_name_full 'Organic &amp; biomolecular chemistry'
_journal_page_first 4715
_journal_page_last 4719
_journal_paper_doi 10.1039/c9ob00708c
_journal_volume 17
_journal_year 2019
_chemical_formula_moiety 'C18 H18 O5 S'
_chemical_formula_sum 'C18 H18 O5 S'
_chemical_formula_weight 346.38
_space_group_crystal_system triclinic
_space_group_IT_number 2
_space_group_name_Hall '-P 1'
_space_group_name_H-M_alt 'P -1'
_symmetry_space_group_name_Hall '-P 1'
_symmetry_space_group_name_H-M 'P -1'
_atom_sites_solution_hydrogens geom
_audit_creation_method SHELXL-2014/7
_audit_update_record
;
2018-06-03 deposited with the CCDC.    2019-04-22 downloaded from the CCDC.
;
_cell_angle_alpha 71.285(2)
_cell_angle_beta 82.909(2)
_cell_angle_gamma 65.007(2)
_cell_formula_units_Z 2
_cell_length_a 8.4865(4)
_cell_length_b 8.5936(4)
_cell_length_c 13.0039(6)
_cell_measurement_reflns_used 9865
_cell_measurement_temperature 296(2)
_cell_measurement_theta_max 27.89
_cell_measurement_theta_min 2.96
_cell_volume 814.03(7)
_computing_cell_refinement 'APEX3/SAINT (Bruker, 2016)'
_computing_data_collection 'APEX3(Bruker, 2016)'
_computing_data_reduction 'SAINT/XPREP (Bruker, 2016)'
_computing_molecular_graphics 'ORTEP3 (Farrugia, 1997) and Mercury (Bruno et al., 2002)'
_computing_publication_material 'SHELXL-2014/7 (Sheldrick, 2014)'
_computing_structure_refinement 'SHELXL-2014/7 (Sheldrick, 2014)'
_computing_structure_solution 'SHELXT-2014/5 (Sheldrick, 2014)'
_diffrn_ambient_temperature 296(2)
_diffrn_measured_fraction_theta_full 0.991
_diffrn_measured_fraction_theta_max 0.991
_diffrn_measurement_device_type 'Bruker axs kappa apex3 CMOS Diffractometer'
_diffrn_measurement_method '\w and \f scan'
_diffrn_radiation_monochromator graphite
_diffrn_radiation_source 'fine-focus sealed tube'
_diffrn_radiation_type MoK\a
_diffrn_radiation_wavelength 0.71073
_diffrn_reflns_av_R_equivalents 0.0262
_diffrn_reflns_av_unetI/netI 0.0171
_diffrn_reflns_Laue_measured_fraction_full 0.991
_diffrn_reflns_Laue_measured_fraction_max 0.991
_diffrn_reflns_limit_h_max 10
_diffrn_reflns_limit_h_min -10
_diffrn_reflns_limit_k_max 10
_diffrn_reflns_limit_k_min -10
_diffrn_reflns_limit_l_max 16
_diffrn_reflns_limit_l_min -16
_diffrn_reflns_number 24435
_diffrn_reflns_point_group_measured_fraction_full 0.991
_diffrn_reflns_point_group_measured_fraction_max 0.991
_diffrn_reflns_theta_full 25.242
_diffrn_reflns_theta_max 26.994
_diffrn_reflns_theta_min 2.960
_exptl_absorpt_coefficient_mu 0.224
_exptl_absorpt_correction_T_max 0.7458
_exptl_absorpt_correction_T_min 0.7165
_exptl_absorpt_correction_type multi-scan
_exptl_absorpt_process_details 'SADABS (Bruker, 2016)'
_exptl_crystal_colour colourless
_exptl_crystal_density_diffrn 1.413
_exptl_crystal_description block
_exptl_crystal_F_000 364
_exptl_crystal_size_max 0.150
_exptl_crystal_size_mid 0.100
_exptl_crystal_size_min 0.100
_refine_diff_density_max 0.287
_refine_diff_density_min -0.392
_refine_diff_density_rms 0.045
_refine_ls_extinction_coef 0.061(10)
_refine_ls_extinction_expression Fc^*^=kFc[1+0.001xFc^2^\l^3^/sin(2\q)]^-1/4^
_refine_ls_extinction_method 'SHELXL-2014/7 (Sheldrick 2014'
_refine_ls_goodness_of_fit_ref 1.033
_refine_ls_hydrogen_treatment constr
_refine_ls_matrix_type full
_refine_ls_number_parameters 220
_refine_ls_number_reflns 3523
_refine_ls_number_restraints 0
_refine_ls_restrained_S_all 1.033
_refine_ls_R_factor_all 0.0548
_refine_ls_R_factor_gt 0.0441
_refine_ls_shift/su_max 0.000
_refine_ls_shift/su_mean 0.000
_refine_ls_structure_factor_coef Fsqd
_refine_ls_weighting_details 'w=1/[\s^2^(Fo^2^)+(0.0441P)^2^+0.6092P] where P=(Fo^2^+2Fc^2^)/3'
_refine_ls_weighting_scheme calc
_refine_ls_wR_factor_gt 0.1038
_refine_ls_wR_factor_ref 0.1158
_reflns_Friedel_coverage 0.000
_reflns_number_gt 2969
_reflns_number_total 3523
_reflns_threshold_expression 'I > 2\s(I)'
_cod_data_source_file c9ob00708c3.cif
_cod_data_source_block S1
_cod_depositor_comments 'Adding full bibliography for 7156791.cif.'
_cod_database_code 7156791
_shelx_shelxl_version_number 2014/7
_shelx_space_group_comment
;
The symmetry employed for this shelxl refinement is uniquely defined
by the following loop, which should always be used as a source of
symmetry information in preference to the above space-group names.
They are only intended as comments.
;
_shelx_estimated_absorpt_t_min 0.967
_shelx_estimated_absorpt_t_max 0.978

loop_
_space_group_symop_operation_xyz
'x, y, z'
'-x, -y, -z'

loop_
_atom_site_label
_atom_site_type_symbol
_atom_site_fract_x
_atom_site_fract_y
_atom_site_fract_z
_atom_site_U_iso_or_equiv
_atom_site_adp_type
_atom_site_occupancy
_atom_site_site_symmetry_order
_atom_site_calc_flag
_atom_site_refinement_flags_posn
_atom_site_refinement_flags_adp
C1 C 0.8413(2) 0.2255(3) 0.57041(18) 0.0426(4) Uani 1 1 d . .
C2 C 0.6600(2) 0.2464(2) 0.56970(15) 0.0332(4) Uani 1 1 d . .
C3 C 0.6278(2) 0.2308(2) 0.47393(14) 0.0311(4) Uani 1 1 d . .
C4 C 0.7890(2) 0.2032(3) 0.40766(16) 0.0430(5) Uani 1 1 d . .
H4A H 0.8334 0.0878 0.3937 0.052 Uiso 1 1 calc R U
H4B H 0.7660 0.2976 0.3388 0.052 Uiso 1 1 calc R U
C5 C 0.5332(2) 0.2825(2) 0.65033(14) 0.0321(4) Uani 1 1 d . .
C6 C 0.5606(3) 0.3047(3) 0.74888(16) 0.0407(4) Uani 1 1 d . .
H6 H 0.6692 0.2937 0.7651 0.049 Uiso 1 1 calc R U
C7 C 0.4272(3) 0.3422(3) 0.82024(16) 0.0455(5) Uani 1 1 d . .
H7 H 0.4456 0.3581 0.8845 0.055 Uiso 1 1 calc R U
C8 C 0.2627(3) 0.3571(3) 0.79783(17) 0.0450(5) Uani 1 1 d . .
H8 H 0.1738 0.3808 0.8477 0.054 Uiso 1 1 calc R U
C9 C 0.2328(2) 0.3367(3) 0.70298(16) 0.0389(4) Uani 1 1 d . .
H9 H 0.1236 0.3467 0.6889 0.047 Uiso 1 1 calc R U
C10 C 0.3664(2) 0.3007(2) 0.62605(14) 0.0319(4) Uani 1 1 d . .
C11 C 0.3361(2) 0.2845(2) 0.52560(14) 0.0328(4) Uani 1 1 d . .
H11 H 0.2253 0.2983 0.5116 0.039 Uiso 1 1 calc R U
C12 C 0.4608(2) 0.2498(2) 0.44783(13) 0.0299(4) Uani 1 1 d . .
C13 C 0.4193(2) 0.2420(2) 0.34206(14) 0.0322(4) Uani 1 1 d . .
C14 C 0.5400(2) 0.1497(2) 0.28373(15) 0.0377(4) Uani 1 1 d . .
H14 H 0.6516 0.0866 0.3137 0.045 Uiso 1 1 calc R U
C15 C 0.5173(2) 0.1352(3) 0.17489(15) 0.0397(4) Uani 1 1 d . .
H15A H 0.4210 0.2429 0.1362 0.048 Uiso 1 1 calc R U
H15B H 0.4882 0.0334 0.1855 0.048 Uiso 1 1 calc R U
C16 C 0.6782(3) 0.1120(3) 0.10700(17) 0.0424(4) Uani 1 1 d . .
H16A H 0.7783 0.0111 0.1469 0.051 Uiso 1 1 calc R U
H16B H 0.6639 0.0902 0.0407 0.051 Uiso 1 1 calc R U
C17 C 1.0341(3) 0.1800(3) 0.1073(2) 0.0583(6) Uani 1 1 d . .
H17A H 1.0520 0.0557 0.1336 0.087 Uiso 1 1 calc R U
H17B H 1.0077 0.2292 0.1671 0.087 Uiso 1 1 calc R U
H17C H 1.1376 0.1896 0.0726 0.087 Uiso 1 1 calc R U
C18 C 0.2318(3) 0.3460(4) 0.30481(18) 0.0550(6) Uani 1 1 d . .
H18A H 0.1871 0.4611 0.3176 0.082 Uiso 1 1 calc R U
H18B H 0.1649 0.2801 0.3445 0.082 Uiso 1 1 calc R U
H18C H 0.2241 0.3630 0.2287 0.082 Uiso 1 1 calc R U
O1 O 0.92668(19) 0.2193(3) 0.63999(15) 0.0626(5) Uani 1 1 d . .
O2 O 0.91106(17) 0.2092(2) 0.47274(13) 0.0507(4) Uani 1 1 d . .
O3 O 0.70135(19) 0.27960(18) 0.08196(12) 0.0470(4) Uani 1 1 d . .
O4 O 0.8933(2) 0.2160(2) -0.06966(12) 0.0541(4) Uani 1 1 d . .
O5 O 0.8224(2) 0.4857(2) -0.01536(13) 0.0537(4) Uani 1 1 d . .
S1 S 0.86073(6) 0.29918(6) 0.01373(4) 0.03963(18) Uani 1 1 d . .

loop_
_atom_site_aniso_label
_atom_site_aniso_U_11
_atom_site_aniso_U_22
_atom_site_aniso_U_33
_atom_site_aniso_U_23
_atom_site_aniso_U_13
_atom_site_aniso_U_12
C1 0.0316(9) 0.0443(11) 0.0552(12) -0.0169(9) 0.0000(8) -0.0169(8)
C2 0.0279(8) 0.0304(8) 0.0397(9) -0.0061(7) -0.0025(7) -0.0125(7)
C3 0.0261(8) 0.0281(8) 0.0351(9) -0.0049(7) 0.0003(6) -0.0105(6)
C4 0.0300(9) 0.0549(12) 0.0443(10) -0.0127(9) 0.0032(8) -0.0196(8)
C5 0.0307(8) 0.0289(8) 0.0361(9) -0.0070(7) -0.0023(7) -0.0127(7)
C6 0.0407(10) 0.0409(10) 0.0434(10) -0.0132(8) -0.0063(8) -0.0171(8)
C7 0.0534(12) 0.0461(11) 0.0393(10) -0.0182(9) -0.0011(9) -0.0181(9)
C8 0.0448(11) 0.0456(11) 0.0439(11) -0.0188(9) 0.0099(8) -0.0162(9)
C9 0.0328(9) 0.0413(10) 0.0435(10) -0.0154(8) 0.0051(7) -0.0152(8)
C10 0.0291(8) 0.0291(8) 0.0363(9) -0.0085(7) 0.0007(7) -0.0119(7)
C11 0.0252(8) 0.0358(9) 0.0373(9) -0.0091(7) -0.0020(7) -0.0130(7)
C12 0.0273(8) 0.0271(8) 0.0322(8) -0.0042(6) -0.0022(6) -0.0108(6)
C13 0.0312(8) 0.0328(9) 0.0318(8) -0.0051(7) -0.0005(7) -0.0155(7)
C14 0.0339(9) 0.0376(10) 0.0367(9) -0.0095(8) -0.0038(7) -0.0101(7)
C15 0.0382(10) 0.0432(10) 0.0391(10) -0.0137(8) 0.0002(8) -0.0167(8)
C16 0.0507(11) 0.0382(10) 0.0442(10) -0.0178(8) 0.0083(9) -0.0217(9)
C17 0.0600(14) 0.0565(14) 0.0592(14) -0.0114(11) -0.0171(11) -0.0238(11)
C18 0.0334(10) 0.0837(17) 0.0462(11) -0.0266(11) -0.0022(8) -0.0163(10)
O1 0.0370(8) 0.0889(13) 0.0780(11) -0.0403(10) -0.0057(7) -0.0276(8)
O2 0.0302(7) 0.0697(10) 0.0600(9) -0.0234(8) 0.0067(6) -0.0263(7)
O3 0.0517(8) 0.0396(7) 0.0552(8) -0.0208(6) 0.0149(7) -0.0227(6)
O4 0.0653(10) 0.0645(10) 0.0405(8) -0.0246(7) 0.0092(7) -0.0295(8)
O5 0.0640(10) 0.0427(8) 0.0539(9) -0.0081(7) 0.0014(7) -0.0262(7)
S1 0.0442(3) 0.0407(3) 0.0357(3) -0.0112(2) 0.00188(19) -0.0194(2)

loop_
_atom_type_symbol
_atom_type_description
_atom_type_scat_dispersion_real
_atom_type_scat_dispersion_imag
_atom_type_scat_source
C C 0.0033 0.0016 'International Tables Vol C Tables 4.2.6.8 and 6.1.1.4'
H H 0.0000 0.0000 'International Tables Vol C Tables 4.2.6.8 and 6.1.1.4'
O O 0.0106 0.0060 'International Tables Vol C Tables 4.2.6.8 and 6.1.1.4'
S S 0.1246 0.1234 'International Tables Vol C Tables 4.2.6.8 and 6.1.1.4'

loop_
_geom_angle_atom_site_label_1
_geom_angle_atom_site_label_2
_geom_angle_atom_site_label_3
_geom_angle
O1 C1 O2 120.79(18)
O1 C1 C2 131.1(2)
O2 C1 C2 108.09(16)
C3 C2 C5 123.48(15)
C3 C2 C1 108.57(16)
C5 C2 C1 127.92(17)
C2 C3 C12 121.83(16)
C2 C3 C4 107.99(15)
C12 C3 C4 130.09(16)
O2 C4 C3 104.92(15)
O2 C4 H4A 110.8
C3 C4 H4A 110.8
O2 C4 H4B 110.8
C3 C4 H4B 110.8
H4A C4 H4B 108.8
C6 C5 C2 124.98(16)
C6 C5 C10 119.54(16)
C2 C5 C10 115.46(16)
C7 C6 C5 119.92(18)
C7 C6 H6 120.0
C5 C6 H6 120.0
C6 C7 C8 120.93(18)
C6 C7 H7 119.5
C8 C7 H7 119.5
C9 C8 C7 120.25(18)
C9 C8 H8 119.9
C7 C8 H8 119.9
C8 C9 C10 120.68(18)
C8 C9 H9 119.7
C10 C9 H9 119.7
C9 C10 C5 118.67(16)
C9 C10 C11 121.41(16)
C5 C10 C11 119.92(15)
C12 C11 C10 123.93(15)
C12 C11 H11 118.0
C10 C11 H11 118.0
C11 C12 C3 115.38(15)
C11 C12 C13 121.47(15)
C3 C12 C13 123.09(15)
C14 C13 C12 122.11(16)
C14 C13 C18 121.87(17)
C12 C13 C18 116.02(15)
C13 C14 C15 127.58(17)
C13 C14 H14 116.2
C15 C14 H14 116.2
C14 C15 C16 112.45(16)
C14 C15 H15A 109.1
C16 C15 H15A 109.1
C14 C15 H15B 109.1
C16 C15 H15B 109.1
H15A C15 H15B 107.8
O3 C16 C15 106.31(15)
O3 C16 H16A 110.5
C15 C16 H16A 110.5
O3 C16 H16B 110.5
C15 C16 H16B 110.5
H16A C16 H16B 108.7
S1 C17 H17A 109.5
S1 C17 H17B 109.5
H17A C17 H17B 109.5
S1 C17 H17C 109.5
H17A C17 H17C 109.5
H17B C17 H17C 109.5
C13 C18 H18A 109.5
C13 C18 H18B 109.5
H18A C18 H18B 109.5
C13 C18 H18C 109.5
H18A C18 H18C 109.5
H18B C18 H18C 109.5
C1 O2 C4 110.22(14)
C16 O3 S1 119.61(12)
O5 S1 O4 119.06(10)
O5 S1 O3 104.42(9)
O4 S1 O3 110.01(9)
O5 S1 C17 109.05(11)
O4 S1 C17 109.30(11)
O3 S1 C17 103.87(11)

loop_
_geom_bond_atom_site_label_1
_geom_bond_atom_site_label_2
_geom_bond_distance
C1 O1 1.202(2)
C1 O2 1.357(3)
C1 C2 1.472(2)
C2 C3 1.366(2)
C2 C5 1.415(2)
C3 C12 1.427(2)
C3 C4 1.496(2)
C4 O2 1.443(2)
C4 H4A 0.9700
C4 H4B 0.9700
C5 C6 1.414(2)
C5 C10 1.421(2)
C6 C7 1.368(3)
C6 H6 0.9300
C7 C8 1.406(3)
C7 H7 0.9300
C8 C9 1.367(3)
C8 H8 0.9300
C9 C10 1.416(2)
C9 H9 0.9300
C10 C11 1.422(2)
C11 C12 1.376(2)
C11 H11 0.9300
C12 C13 1.490(2)
C13 C14 1.327(3)
C13 C18 1.509(3)
C14 C15 1.502(3)
C14 H14 0.9300
C15 C16 1.506(3)
C15 H15A 0.9700
C15 H15B 0.9700
C16 O3 1.464(2)
C16 H16A 0.9700
C16 H16B 0.9700
C17 S1 1.750(2)
C17 H17A 0.9600
C17 H17B 0.9600
C17 H17C 0.9600
C18 H18A 0.9600
C18 H18B 0.9600
C18 H18C 0.9600
O3 S1 1.5638(14)
O4 S1 1.4214(15)
O5 S1 1.4209(15)

loop_
_geom_hbond_atom_site_label_D
_geom_hbond_atom_site_label_H
_geom_hbond_atom_site_label_A
_geom_hbond_distance_DH
_geom_hbond_distance_HA
_geom_hbond_distance_DA
_geom_hbond_angle_DHA
_geom_hbond_site_symmetry_A
C15 H15A O5 0.97 2.56 3.525(3) 173.6 2_665
C17 H17A O4 0.96 2.57 3.379(3) 142.4 2_755

loop_
_geom_torsion_atom_site_label_1
_geom_torsion_atom_site_label_2
_geom_torsion_atom_site_label_3
_geom_torsion_atom_site_label_4
_geom_torsion
O1 C1 C2 C3 -175.2(2)
O2 C1 C2 C3 3.8(2)
O1 C1 C2 C5 6.8(4)
O2 C1 C2 C5 -174.28(17)
C5 C2 C3 C12 -0.1(3)
C1 C2 C3 C12 -178.27(16)
C5 C2 C3 C4 176.84(16)
C1 C2 C3 C4 -1.3(2)
C2 C3 C4 O2 -1.4(2)
C12 C3 C4 O2 175.20(17)
C3 C2 C5 C6 -178.08(17)
C1 C2 C5 C6 -0.3(3)
C3 C2 C5 C10 0.5(3)
C1 C2 C5 C10 178.30(17)
C2 C5 C6 C7 178.92(18)
C10 C5 C6 C7 0.4(3)
C5 C6 C7 C8 0.8(3)
C6 C7 C8 C9 -1.0(3)
C7 C8 C9 C10 0.0(3)
C8 C9 C10 C5 1.2(3)
C8 C9 C10 C11 -178.09(17)
C6 C5 C10 C9 -1.4(3)
C2 C5 C10 C9 179.94(16)
C6 C5 C10 C11 177.92(16)
C2 C5 C10 C11 -0.7(2)
C9 C10 C11 C12 179.94(17)
C5 C10 C11 C12 0.6(3)
C10 C11 C12 C3 -0.2(3)
C10 C11 C12 C13 -177.38(15)
C2 C3 C12 C11 -0.1(2)
C4 C3 C12 C11 -176.25(18)
C2 C3 C12 C13 177.06(16)
C4 C3 C12 C13 0.9(3)
C11 C12 C13 C14 -155.40(18)
C3 C12 C13 C14 27.6(3)
C11 C12 C13 C18 24.8(2)
C3 C12 C13 C18 -152.16(18)
C12 C13 C14 C15 -177.95(17)
C18 C13 C14 C15 1.8(3)
C13 C14 C15 C16 148.6(2)
C14 C15 C16 O3 -66.2(2)
O1 C1 O2 C4 174.4(2)
C2 C1 O2 C4 -4.7(2)
C3 C4 O2 C1 3.8(2)
C15 C16 O3 S1 178.74(13)
C16 O3 S1 O5 167.39(15)
C16 O3 S1 O4 38.53(18)
C16 O3 S1 C17 -78.36(17)
